data_7020801
loop_
_publ_author_name
'Beck, Robert'
'Shoshani, Manar'
'Krasinkiewicz, Jonathan'
'Hatnean, Jillian A.'
'Johnson, Samuel A.'

_publ_section_title
;
 Synthesis and chemistry of bis(triisopropylphosphine) nickel(i) and
 nickel(0) precursors.
;
_journal_issue 5
_journal_name_full 'Dalton transactions (Cambridge, England : 2003)'
_journal_page_first 1461
_journal_page_last 1475
_journal_paper_doi 10.1039/c2dt32008h
_journal_volume 42
_journal_year 2013
_chemical_formula_moiety '2(C10 H21 Ni0.5 O P)'
_chemical_formula_sum 'C20 H42 Ni O2 P2'
_chemical_formula_weight 435.19
_chemical_name_systematic
;
?
;
_space_group_crystal_system monoclinic
_space_group_IT_number 15
_space_group_name_Hall '-C 2yc'
_space_group_name_H-M_alt 'C 1 2/c 1'
_symmetry_space_group_name_Hall '-C 2yc'
_symmetry_space_group_name_H-M 'C 1 2/c 1'
_atom_sites_solution_hydrogens geom
_atom_sites_solution_primary direct
_atom_sites_solution_secondary difmap
_audit_creation_date 2011-05-30
_audit_creation_method
;
Olex2 1.1
(compiled 2011.02.15 svn.r1672, GUI svn.r3494)
;
_cell_angle_alpha 90.00
_cell_angle_beta 111.17(3)
_cell_angle_gamma 90.00
_cell_formula_units_Z 4
_cell_length_a 11.660(2)
_cell_length_b 14.224(3)
_cell_length_c 15.172(3)
_cell_measurement_reflns_used 6032
_cell_measurement_temperature 173.15
_cell_measurement_theta_max 28.08
_cell_measurement_theta_min 2.18
_cell_volume 2346.5(9)
_computing_molecular_graphics
;
O. V. Dolomanov, L. J. Bourhis, R. J. Gildea, J. A. K. Howard and H. Puschmann,
OLEX2: a complete structure solution, refinement and analysis program.
J. Appl. Cryst. (2009). 42, 339-341.
;
_computing_publication_material
;
O. V. Dolomanov, L. J. Bourhis, R. J. Gildea, J. A. K. Howard and H. Puschmann,
OLEX2: a complete structure solution, refinement and analysis program.
J. Appl. Cryst. (2009). 42, 339-341.
;
_computing_structure_refinement 'SHELXL-97 (Sheldrick, 2008)'
_computing_structure_solution 'A short history of SHELX (Sheldrick, 2007)/Bruker'
_diffrn_ambient_temperature 173.15
_diffrn_measured_fraction_theta_full 1.000
_diffrn_measured_fraction_theta_max 1.000
_diffrn_measurement_device_type 'Bruker APEX-II CCD'
_diffrn_measurement_method '\w scans'
_diffrn_radiation_monochromator graphite
_diffrn_radiation_type MoK\a
_diffrn_radiation_wavelength 0.71073
_diffrn_reflns_av_R_equivalents 0.0401
_diffrn_reflns_av_unetI/netI 0.0296
_diffrn_reflns_limit_h_max 14
_diffrn_reflns_limit_h_min -14
_diffrn_reflns_limit_k_max 17
_diffrn_reflns_limit_k_min -17
_diffrn_reflns_limit_l_max 18
_diffrn_reflns_limit_l_min -18
_diffrn_reflns_number 12374
_diffrn_reflns_theta_full 26.36
_diffrn_reflns_theta_max 26.36
_diffrn_reflns_theta_min 2.36
_diffrn_source 'fine-focus sealed tube'
_diffrn_standards_number 0
_exptl_absorpt_coefficient_mu 0.974
_exptl_absorpt_correction_T_max 0.9529
_exptl_absorpt_correction_T_min 0.7929
_exptl_absorpt_correction_type multi-scan
_exptl_absorpt_process_details 'SADABS, BRUKER 2003'
_exptl_crystal_colour white
_exptl_crystal_colour_primary white
_exptl_crystal_density_diffrn 1.232
_exptl_crystal_density_method 'not measured'
_exptl_crystal_description plates
_exptl_crystal_F_000 944
_exptl_crystal_size_max 0.25
_exptl_crystal_size_mid 0.15
_exptl_crystal_size_min 0.05
_refine_diff_density_max 0.405
_refine_diff_density_min -0.232
_refine_diff_density_rms 0.060
_refine_ls_extinction_method none
_refine_ls_goodness_of_fit_ref 1.085
_refine_ls_hydrogen_treatment constr
_refine_ls_matrix_type full
_refine_ls_number_parameters 120
_refine_ls_number_reflns 2404
_refine_ls_number_restraints 0
_refine_ls_restrained_S_all 1.085
_refine_ls_R_factor_all 0.0383
_refine_ls_R_factor_gt 0.0324
_refine_ls_shift/su_max 0.000
_refine_ls_shift/su_mean 0.000
_refine_ls_structure_factor_coef Fsqd
_refine_ls_weighting_details 'calc w=1/[\s^2^(Fo^2^)+(0.0362P)^2^+1.3146P] where P=(Fo^2^+2Fc^2^)/3'
_refine_ls_weighting_scheme calc
_refine_ls_wR_factor_gt 0.0749
_refine_ls_wR_factor_ref 0.0776
_reflns_number_gt 2137
_reflns_number_total 2404
_reflns_threshold_expression >2sigma(I)
_cod_data_source_file c2dt32008h.txt
_cod_data_source_block rby9_8
_cod_original_cell_volume 2346.4(8)
_cod_database_code 7020801

loop_
_space_group_symop_id
_space_group_symop_operation_xyz
1 'x, y, z'
2 '-x, y, -z+1/2'
3 'x+1/2, y+1/2, z'
4 '-x+1/2, y+1/2, -z+1/2'
5 '-x, -y, -z'
6 'x, -y, z-1/2'
7 '-x+1/2, -y+1/2, -z'
8 'x+1/2, -y+1/2, z-1/2'

loop_
_atom_site_label
_atom_site_type_symbol
_atom_site_fract_x
_atom_site_fract_y
_atom_site_fract_z
_atom_site_U_iso_or_equiv
_atom_site_adp_type
_atom_site_occupancy
_atom_site_symmetry_multiplicity
_atom_site_calc_flag
_atom_site_refinement_flags
Ni1 Ni 1.0000 0.16778(2) 0.2500 0.02132(12) Uani 1 2 d S
P1 P 0.88313(4) 0.24689(3) 0.31360(3) 0.02112(13) Uani 1 1 d .
C3 C 0.79237(19) 0.16633(14) 0.36013(15) 0.0307(5) Uani 1 1 d .
H3 H 0.7486 0.2056 0.3928 0.037 Uiso 1 1 calc R
C6 C 0.97232(18) 0.31651(14) 0.42110(13) 0.0276(4) Uani 1 1 d .
H6 H 1.0475 0.2784 0.4546 0.033 Uiso 1 1 calc R
C9 C 0.76708(18) 0.33195(13) 0.23808(14) 0.0282(4) Uani 1 1 d .
H9 H 0.8139 0.3910 0.2388 0.034 Uiso 1 1 calc R
C4 C 0.8764(2) 0.09847(17) 0.43268(17) 0.0447(6) Uani 1 1 d .
H4A H 0.8282 0.0630 0.4626 0.067 Uiso 1 1 calc R
H4B H 0.9410 0.1340 0.4809 0.067 Uiso 1 1 calc R
H4C H 0.9141 0.0548 0.4011 0.067 Uiso 1 1 calc R
C7 C 1.0195(2) 0.40829(14) 0.39426(15) 0.0361(5) Uani 1 1 d .
H7A H 0.9528 0.4546 0.3746 0.054 Uiso 1 1 calc R
H7B H 1.0484 0.3967 0.3421 0.054 Uiso 1 1 calc R
H7C H 1.0876 0.4324 0.4489 0.054 Uiso 1 1 calc R
C5 C 0.9139(2) 0.33607(18) 0.49498(16) 0.0457(6) Uani 1 1 d .
H5A H 0.9734 0.3686 0.5492 0.069 Uiso 1 1 calc R
H5B H 0.8901 0.2765 0.5159 0.069 Uiso 1 1 calc R
H5C H 0.8409 0.3756 0.4670 0.069 Uiso 1 1 calc R
C10 C 0.7141(2) 0.30144(17) 0.13442(15) 0.0396(5) Uani 1 1 d .
H10A H 0.6588 0.2479 0.1277 0.059 Uiso 1 1 calc R
H10B H 0.7814 0.2831 0.1136 0.059 Uiso 1 1 calc R
H10C H 0.6683 0.3538 0.0955 0.059 Uiso 1 1 calc R
C2 C 0.6954(2) 0.11066(17) 0.28202(17) 0.0451(6) Uani 1 1 d .
H2A H 0.7358 0.0728 0.2477 0.068 Uiso 1 1 calc R
H2B H 0.6374 0.1543 0.2382 0.068 Uiso 1 1 calc R
H2C H 0.6509 0.0692 0.3102 0.068 Uiso 1 1 calc R
C1 C 1.10546(19) 0.10497(14) 0.34566(14) 0.0300(5) Uani 1 1 d .
O1 O 1.17590(15) 0.06605(12) 0.40826(11) 0.0496(4) Uani 1 1 d .
C8 C 0.6644(2) 0.36048(18) 0.27273(18) 0.0461(6) Uani 1 1 d .
H8A H 0.6126 0.4084 0.2304 0.069 Uiso 1 1 calc R
H8B H 0.7003 0.3861 0.3368 0.069 Uiso 1 1 calc R
H8C H 0.6143 0.3053 0.2732 0.069 Uiso 1 1 calc R

loop_
_atom_site_aniso_label
_atom_site_aniso_U_11
_atom_site_aniso_U_22
_atom_site_aniso_U_33
_atom_site_aniso_U_23
_atom_site_aniso_U_13
_atom_site_aniso_U_12
Ni1 0.0273(2) 0.01802(19) 0.02162(19) 0.000 0.01238(14) 0.000
P1 0.0235(3) 0.0194(3) 0.0224(3) -0.00051(18) 0.0106(2) -0.00056(18)
C3 0.0363(11) 0.0284(11) 0.0367(11) 0.0022(9) 0.0243(10) -0.0007(9)
C6 0.0286(10) 0.0308(11) 0.0230(10) -0.0053(8) 0.0089(8) 0.0013(8)
C9 0.0252(10) 0.0231(10) 0.0347(11) 0.0020(8) 0.0087(8) 0.0023(8)
C4 0.0547(15) 0.0392(13) 0.0514(14) 0.0169(11) 0.0326(13) 0.0029(11)
C7 0.0382(12) 0.0280(11) 0.0378(12) -0.0084(9) 0.0086(10) -0.0071(9)
C5 0.0502(14) 0.0569(16) 0.0365(13) -0.0159(11) 0.0235(11) 0.0001(12)
C10 0.0348(12) 0.0421(13) 0.0327(12) 0.0033(10) 0.0009(10) 0.0016(10)
C2 0.0489(14) 0.0373(13) 0.0572(15) -0.0058(11) 0.0290(12) -0.0194(11)
C1 0.0389(12) 0.0263(11) 0.0305(11) 0.0020(9) 0.0193(10) 0.0035(9)
O1 0.0564(10) 0.0509(11) 0.0401(9) 0.0204(8) 0.0157(8) 0.0181(8)
C8 0.0371(13) 0.0465(14) 0.0575(16) 0.0061(12) 0.0206(12) 0.0143(11)

loop_
_atom_type_symbol
_atom_type_description
_atom_type_scat_dispersion_real
_atom_type_scat_dispersion_imag
_atom_type_scat_source
C C 0.0033 0.0016 'International Tables Vol C Tables 4.2.6.8 and 6.1.1.4'
H H 0.0000 0.0000 'International Tables Vol C Tables 4.2.6.8 and 6.1.1.4'
O O 0.0106 0.0060 'International Tables Vol C Tables 4.2.6.8 and 6.1.1.4'
P P 0.1023 0.0942 'International Tables Vol C Tables 4.2.6.8 and 6.1.1.4'
Ni Ni 0.3393 1.1124 'International Tables Vol C Tables 4.2.6.8 and 6.1.1.4'

loop_
_geom_angle_atom_site_label_1
_geom_angle_atom_site_label_2
_geom_angle_atom_site_label_3
_geom_angle
_geom_angle_site_symmetry_1
_geom_angle_site_symmetry_3
P1 Ni1 P1 119.60(3) 2_755 .
C1 Ni1 P1 104.56(6) . .
C1 Ni1 P1 104.88(7) 2_755 .
C1 Ni1 P1 104.55(6) 2_755 2_755
C1 Ni1 P1 104.88(7) . 2_755
C1 Ni1 C1 119.31(13) . 2_755
C3 P1 Ni1 111.84(7) . .
C3 P1 C6 102.02(9) . .
C3 P1 C9 104.25(9) . .
C6 P1 Ni1 114.15(7) . .
C9 P1 Ni1 118.71(7) . .
C9 P1 C6 104.09(9) . .
C4 C3 P1 110.97(14) . .
C4 C3 C2 109.51(18) . .
C2 C3 P1 112.75(14) . .
C7 C6 P1 111.12(13) . .
C7 C6 C5 109.73(17) . .
C5 C6 P1 118.69(15) . .
C10 C9 P1 112.39(14) . .
C8 C9 P1 116.46(15) . .
C8 C9 C10 110.72(18) . .
O1 C1 Ni1 178.30(19) . .

loop_
_geom_bond_atom_site_label_1
_geom_bond_atom_site_label_2
_geom_bond_distance
_geom_bond_site_symmetry_2
Ni1 P1 2.2370(6) .
Ni1 P1 2.2370(6) 2_755
Ni1 C1 1.768(2) .
Ni1 C1 1.768(2) 2_755
P1 C3 1.863(2) .
P1 C6 1.870(2) .
P1 C9 1.868(2) .
C3 C4 1.525(3) .
C3 C2 1.530(3) .
C6 C7 1.528(3) .
C6 C5 1.532(3) .
C9 C10 1.530(3) .
C9 C8 1.527(3) .
C1 O1 1.149(2) .
